data_1502960
loop_
_publ_author_name
'Getmanenko, Yulia A.'
'Tongwa, Paul'
'Timofeeva, Tatiana V.'
'Marder, Seth R.'

_publ_section_title
;
 Base-catalyzed halogen dance reaction and oxidative coupling sequence as
 a convenient method for the preparation of dihalo-bisheteroarenes.
;
_journal_issue 9
_journal_name_full 'Organic letters'
_journal_page_first 2136
_journal_page_last 2139
_journal_paper_doi 10.1021/ol1006423
_journal_volume 12
_journal_year 2010
_chemical_formula_moiety 'C14 H20 Br2 S2 Si2'
_chemical_formula_sum 'C14 H20 Br2 S2 Si2'
_chemical_formula_weight 468.42
_chemical_name_systematic
; 
 ? 
;
_space_group_IT_number 56
_symmetry_cell_setting orthorhombic
_symmetry_space_group_name_Hall '-P 2ab 2ac'
_symmetry_space_group_name_H-M 'P c c n'
_atom_sites_solution_hydrogens mixed
_atom_sites_solution_primary direct
_atom_sites_solution_secondary difmap
_audit_creation_method SHELXL-97
_cell_angle_alpha 90.00
_cell_angle_beta 90.00
_cell_angle_gamma 90.00
_cell_formula_units_Z 8
_cell_length_a 8.0751(10)
_cell_length_b 17.198(2)
_cell_length_c 28.867(4)
_cell_measurement_reflns_used 9964
_cell_measurement_temperature 100(2)
_cell_measurement_theta_max 30.5191
_cell_measurement_theta_min 2.3685
_cell_volume 4008.9(9)
_computing_cell_refinement 'SAINT+ ver. 6.2 (Bruker, 2001)'
_computing_data_collection 'APEX2  (Bruker, 2005)'
_computing_data_reduction 'SAINT+ ver. 6.2 (Bruker, 2001)'
_computing_molecular_graphics 'SHELXTL ver. 6.12 (Sheldrick, 2001)'
_computing_publication_material 'SHELXTL ver. 6.12 (Sheldrick, 2001)'
_computing_structure_refinement 'SHELXL-97 (Sheldrick, 2008)'
_computing_structure_solution 'SHELXS-97 (Sheldrick, 2008)'
_diffrn_ambient_temperature 100(2)
_diffrn_measured_fraction_theta_full 0.999
_diffrn_measured_fraction_theta_max 0.999
_diffrn_measurement_device_type 'Bruker SMART APEX II CCD area detector'
_diffrn_measurement_method 'phi and omega scans'
_diffrn_radiation_monochromator graphite
_diffrn_radiation_source 'fine-focus sealed tube'
_diffrn_radiation_type MoK\a
_diffrn_radiation_wavelength 0.71073
_diffrn_reflns_av_R_equivalents 0.0556
_diffrn_reflns_av_sigmaI/netI 0.0334
_diffrn_reflns_limit_h_max 11
_diffrn_reflns_limit_h_min -11
_diffrn_reflns_limit_k_max 24
_diffrn_reflns_limit_k_min -24
_diffrn_reflns_limit_l_max 41
_diffrn_reflns_limit_l_min -41
_diffrn_reflns_number 60802
_diffrn_reflns_theta_full 30.63
_diffrn_reflns_theta_max 30.63
_diffrn_reflns_theta_min 1.41
_exptl_absorpt_coefficient_mu 4.362
_exptl_absorpt_correction_T_max 0.6695
_exptl_absorpt_correction_T_min 0.2743
_exptl_absorpt_correction_type multi-scan
_exptl_absorpt_process_details 'SADABS (Sheldrick, 2003)'
_exptl_crystal_colour colorless
_exptl_crystal_density_diffrn 1.552
_exptl_crystal_density_meas ?
_exptl_crystal_density_method 'not measured'
_exptl_crystal_description block
_exptl_crystal_F_000 1872
_exptl_crystal_size_max 0.40
_exptl_crystal_size_mid 0.20
_exptl_crystal_size_min 0.10
_refine_diff_density_max 0.728
_refine_diff_density_min -0.637
_refine_diff_density_rms 0.113
_refine_ls_extinction_method none
_refine_ls_goodness_of_fit_ref 1.244
_refine_ls_hydrogen_treatment constr
_refine_ls_matrix_type full
_refine_ls_number_parameters 181
_refine_ls_number_reflns 6206
_refine_ls_number_restraints 0
_refine_ls_restrained_S_all 1.244
_refine_ls_R_factor_all 0.0628
_refine_ls_R_factor_gt 0.0497
_refine_ls_shift/su_max 0.000
_refine_ls_shift/su_mean 0.000
_refine_ls_structure_factor_coef Fsqd
_refine_ls_weighting_details 'calc w=1/[\s^2^(Fo^2^)+(0.0328P)^2^+14.1531P] where P=(Fo^2^+2Fc^2^)/3'
_refine_ls_weighting_scheme calc
_refine_ls_wR_factor_gt 0.1239
_refine_ls_wR_factor_ref 0.1286
_reflns_number_gt 5100
_reflns_number_total 6206
_reflns_threshold_expression >2sigma(I)
_cod_data_source_file ol1006423_si_002.cif
_cod_data_source_block 3A
_cod_depositor_comments
;
The following automatic conversions were performed:

'_symmetry_cell_setting' value 'Orthorhombic' changed to
'orthorhombic' according to
/home/saulius/struct/CIF-dictionaries/cif_core.dic dictionary named
'cif_core.dic' version 2.4.2 from 2011-04-26.

Automatic conversion script
Id: cif_fix_values 1715 2011-07-08 13:25:40Z adriana 

The following automatic conversions were performed:

'_exptl_crystal_density_meas' value 'not measured' was changed to '?'
- the value is perceived as not measured.

Automatic conversion script
Id: cif_fix_values 3008 2015-01-20 13:52:24Z robertas 
;
_cod_original_cell_volume 4008.9(8)
_cod_original_sg_symbol_H-M Pccn
_cod_database_code 1502960

loop_
_symmetry_equiv_pos_as_xyz
'x, y, z'
'-x+1/2, -y+1/2, z'
'-x, y+1/2, -z+1/2'
'x+1/2, -y, -z+1/2'
'-x, -y, -z'
'x-1/2, y-1/2, -z'
'x, -y-1/2, z-1/2'
'-x-1/2, y, z-1/2'

loop_
_atom_site_label
_atom_site_type_symbol
_atom_site_fract_x
_atom_site_fract_y
_atom_site_fract_z
_atom_site_U_iso_or_equiv
_atom_site_adp_type
_atom_site_occupancy
_atom_site_symmetry_multiplicity
_atom_site_calc_flag
_atom_site_refinement_flags
Si1B Si 0.21296(13) 0.42319(6) 0.06717(4) 0.0210(2) Uani 1 1 d .
Si2A Si 0.27299(13) 0.07735(6) 0.31189(4) 0.0189(2) Uani 1 1 d .
Br1B Br -0.03966(6) 0.21210(3) -0.073040(14) 0.03021(12) Uani 1 1 d .
Br2A Br 0.54416(5) 0.29696(2) 0.179684(14) 0.02891(11) Uani 1 1 d .
S1B S -0.12254(11) 0.33081(5) 0.05847(3) 0.01881(17) Uani 1 1 d .
S2A S 0.61910(11) 0.16533(5) 0.30742(3) 0.01802(17) Uani 1 1 d .
C1B C 0.0675(4) 0.3563(2) 0.03622(12) 0.0178(6) Uani 1 1 d .
C2B C 0.0900(5) 0.3205(2) -0.00603(12) 0.0186(7) Uani 1 1 d .
H2B H 0.1865 0.3270 -0.0245 0.022 Uiso 1 1 calc R
C3B C -0.0457(5) 0.2730(2) -0.01908(12) 0.0194(7) Uani 1 1 d .
C4B C -0.1732(4) 0.27209(19) 0.01206(12) 0.0166(6) Uani 1 1 d .
C5A C 0.6718(4) 0.22910(19) 0.26343(12) 0.0175(6) Uani 1 1 d .
C6A C 0.5446(5) 0.2317(2) 0.23199(12) 0.0198(7) Uani 1 1 d .
C7A C 0.4087(4) 0.1829(2) 0.24293(12) 0.0185(7) Uani 1 1 d .
H7A H 0.3132 0.1782 0.2239 0.022 Uiso 1 1 calc R
C8A C 0.4287(4) 0.1431(2) 0.28380(12) 0.0177(6) Uani 1 1 d .
C9A C 0.3805(6) 0.0179(2) 0.35647(16) 0.0318(9) Uani 1 1 d .
H9A H 0.4298 0.0523 0.3798 0.048 Uiso 1 1 calc R
H9B H 0.4677 -0.0130 0.3417 0.048 Uiso 1 1 calc R
H9C H 0.3006 -0.0169 0.3714 0.048 Uiso 1 1 calc R
C10A C 0.1835(7) 0.0150(3) 0.26604(17) 0.0433(12) Uani 1 1 d .
H10A H 0.1036 -0.0211 0.2798 0.065 Uiso 1 1 calc R
H10B H 0.2722 -0.0146 0.2509 0.065 Uiso 1 1 calc R
H10C H 0.1274 0.0476 0.2430 0.065 Uiso 1 1 calc R
C11A C 0.1137(7) 0.1393(3) 0.33888(19) 0.0429(12) Uani 1 1 d .
H11A H 0.1660 0.1741 0.3614 0.064 Uiso 1 1 calc R
H11B H 0.0321 0.1065 0.3547 0.064 Uiso 1 1 calc R
H11C H 0.0583 0.1702 0.3149 0.064 Uiso 1 1 calc R
C12B C 0.1512(7) 0.4238(4) 0.12913(18) 0.0529(16) Uani 1 1 d .
H12D H 0.1599 0.3711 0.1418 0.079 Uiso 1 1 calc R
H12E H 0.0366 0.4421 0.1319 0.079 Uiso 1 1 calc R
H12F H 0.2245 0.4587 0.1465 0.079 Uiso 1 1 calc R
C13B C 0.4230(6) 0.3810(3) 0.05936(19) 0.0448(13) Uani 1 1 d .
H13D H 0.4236 0.3272 0.0705 0.067 Uiso 1 1 calc R
H13E H 0.5036 0.4116 0.0770 0.067 Uiso 1 1 calc R
H13F H 0.4526 0.3820 0.0264 0.067 Uiso 1 1 calc R
C14B C 0.1977(11) 0.5217(3) 0.0421(3) 0.089(3) Uani 1 1 d .
H14D H 0.2723 0.5569 0.0588 0.134 Uiso 1 1 calc R
H14E H 0.0836 0.5405 0.0449 0.134 Uiso 1 1 calc R
H14F H 0.2292 0.5200 0.0094 0.134 Uiso 1 1 calc R

loop_
_atom_site_aniso_label
_atom_site_aniso_U_11
_atom_site_aniso_U_22
_atom_site_aniso_U_33
_atom_site_aniso_U_23
_atom_site_aniso_U_13
_atom_site_aniso_U_12
Si1B 0.0182(5) 0.0173(4) 0.0274(5) -0.0032(4) -0.0084(4) -0.0015(4)
Si2A 0.0190(5) 0.0171(4) 0.0207(5) 0.0009(4) -0.0014(4) 0.0017(4)
Br1B 0.0333(2) 0.0359(2) 0.02151(19) -0.01108(15) 0.00924(16) -0.01632(18)
Br2A 0.0302(2) 0.0327(2) 0.02391(19) 0.01149(15) -0.00214(16) 0.00370(17)
S1B 0.0195(4) 0.0202(4) 0.0167(4) -0.0028(3) -0.0022(3) -0.0027(3)
S2A 0.0210(4) 0.0170(4) 0.0161(4) 0.0007(3) -0.0020(3) 0.0011(3)
C1B 0.0141(15) 0.0182(15) 0.0212(16) 0.0015(13) -0.0040(13) -0.0025(12)
C2B 0.0190(16) 0.0160(15) 0.0209(16) 0.0012(12) -0.0002(13) -0.0047(12)
C3B 0.0243(18) 0.0183(15) 0.0154(14) -0.0010(12) 0.0007(14) -0.0072(14)
C4B 0.0193(16) 0.0147(14) 0.0158(14) -0.0005(12) -0.0012(12) -0.0039(12)
C5A 0.0196(17) 0.0152(15) 0.0177(15) -0.0001(12) 0.0002(13) 0.0024(13)
C6A 0.0256(18) 0.0184(15) 0.0154(14) 0.0028(12) 0.0006(14) 0.0040(14)
C7A 0.0168(15) 0.0184(15) 0.0204(16) -0.0021(13) -0.0021(13) 0.0024(13)
C8A 0.0173(16) 0.0165(15) 0.0193(15) -0.0014(12) -0.0027(13) 0.0014(12)
C9A 0.029(2) 0.0250(19) 0.041(2) 0.0126(17) -0.0078(19) -0.0022(16)
C10A 0.045(3) 0.051(3) 0.035(2) -0.006(2) -0.003(2) -0.026(2)
C11A 0.041(3) 0.034(2) 0.054(3) 0.013(2) 0.023(2) 0.014(2)
C12B 0.037(3) 0.083(4) 0.039(3) -0.033(3) 0.001(2) -0.013(3)
C13B 0.023(2) 0.061(3) 0.051(3) -0.033(3) -0.006(2) 0.000(2)
C14B 0.118(7) 0.025(3) 0.125(7) 0.027(3) -0.080(6) -0.031(3)

loop_
_atom_type_symbol
_atom_type_description
_atom_type_scat_dispersion_real
_atom_type_scat_dispersion_imag
_atom_type_scat_source
C C 0.0033 0.0016 'International Tables Vol C Tables 4.2.6.8 and 6.1.1.4'
H H 0.0000 0.0000 'International Tables Vol C Tables 4.2.6.8 and 6.1.1.4'
Si Si 0.0817 0.0704 'International Tables Vol C Tables 4.2.6.8 and 6.1.1.4'
S S 0.1246 0.1234 'International Tables Vol C Tables 4.2.6.8 and 6.1.1.4'
Br Br -0.2901 2.4595 'International Tables Vol C Tables 4.2.6.8 and 6.1.1.4'

loop_
_geom_angle_atom_site_label_1
_geom_angle_atom_site_label_2
_geom_angle_atom_site_label_3
_geom_angle
_geom_angle_site_symmetry_1
_geom_angle_site_symmetry_3
C14B Si1B C13B 111.8(4) . .
C14B Si1B C1B 109.6(2) . .
C13B Si1B C1B 105.97(19) . .
C14B Si1B C12B 110.7(4) . .
C13B Si1B C12B 111.4(3) . .
C1B Si1B C12B 107.2(2) . .
C11A Si2A C10A 111.4(3) . .
C11A Si2A C8A 107.6(2) . .
C10A Si2A C8A 107.6(2) . .
C11A Si2A C9A 110.6(2) . .
C10A Si2A C9A 111.0(2) . .
C8A Si2A C9A 108.53(18) . .
C1B S1B C4B 94.05(17) . .
C8A S2A C5A 93.99(17) . .
C2B C1B S1B 109.6(3) . .
C2B C1B Si1B 127.9(3) . .
S1B C1B Si1B 122.6(2) . .
C1B C2B C3B 113.0(3) . .
C1B C2B H2B 123.5 . .
C3B C2B H2B 123.5 . .
C4B C3B C2B 114.5(3) . .
C4B C3B Br1B 124.0(3) . .
C2B C3B Br1B 121.5(3) . .
C3B C4B C4B 130.4(3) . 2_455
C3B C4B S1B 109.0(3) . .
C4B C4B S1B 120.50(19) 2_455 .
C6A C5A C5A 129.4(3) . 2_655
C6A C5A S2A 108.8(3) . .
C5A C5A S2A 121.8(2) 2_655 .
C5A C6A C7A 114.4(3) . .
C5A C6A Br2A 123.5(3) . .
C7A C6A Br2A 122.0(3) . .
C8A C7A C6A 113.3(3) . .
C8A C7A H7A 123.4 . .
C6A C7A H7A 123.4 . .
C7A C8A S2A 109.5(3) . .
C7A C8A Si2A 126.4(3) . .
S2A C8A Si2A 124.1(2) . .
Si2A C9A H9A 109.5 . .
Si2A C9A H9B 109.5 . .
H9A C9A H9B 109.5 . .
Si2A C9A H9C 109.5 . .
H9A C9A H9C 109.5 . .
H9B C9A H9C 109.5 . .
Si2A C10A H10A 109.5 . .
Si2A C10A H10B 109.5 . .
H10A C10A H10B 109.5 . .
Si2A C10A H10C 109.5 . .
H10A C10A H10C 109.5 . .
H10B C10A H10C 109.5 . .
Si2A C11A H11A 109.5 . .
Si2A C11A H11B 109.5 . .
H11A C11A H11B 109.5 . .
Si2A C11A H11C 109.5 . .
H11A C11A H11C 109.5 . .
H11B C11A H11C 109.5 . .
Si1B C12B H12D 109.5 . .
Si1B C12B H12E 109.5 . .
H12D C12B H12E 109.5 . .
Si1B C12B H12F 109.5 . .
H12D C12B H12F 109.5 . .
H12E C12B H12F 109.5 . .
Si1B C13B H13D 109.5 . .
Si1B C13B H13E 109.5 . .
H13D C13B H13E 109.5 . .
Si1B C13B H13F 109.5 . .
H13D C13B H13F 109.5 . .
H13E C13B H13F 109.5 . .
Si1B C14B H14D 109.5 . .
Si1B C14B H14E 109.5 . .
H14D C14B H14E 109.5 . .
Si1B C14B H14F 109.5 . .
H14D C14B H14F 109.5 . .
H14E C14B H14F 109.5 . .

loop_
_geom_bond_atom_site_label_1
_geom_bond_atom_site_label_2
_geom_bond_distance
_geom_bond_site_symmetry_2
Si1B C14B 1.846(5) .
Si1B C13B 1.858(5) .
Si1B C1B 1.872(4) .
Si1B C12B 1.857(5) .
Si2A C11A 1.843(5) .
Si2A C10A 1.851(5) .
Si2A C8A 1.875(4) .
Si2A C9A 1.858(4) .
Br1B C3B 1.877(3) .
Br2A C6A 1.881(3) .
S1B C1B 1.720(4) .
S1B C4B 1.727(3) .
S2A C8A 1.725(4) .
S2A C5A 1.731(4) .
C1B C2B 1.378(5) .
C2B C3B 1.418(5) .
C2B H2B 0.9500 .
C3B C4B 1.367(5) .
C4B C4B 1.454(7) 2_455
C5A C6A 1.371(5) .
C5A C5A 1.453(7) 2_655
C6A C7A 1.418(5) .
C7A C8A 1.374(5) .
C7A H7A 0.9500 .
C9A H9A 0.9800 .
C9A H9B 0.9800 .
C9A H9C 0.9800 .
C10A H10A 0.9800 .
C10A H10B 0.9800 .
C10A H10C 0.9800 .
C11A H11A 0.9800 .
C11A H11B 0.9800 .
C11A H11C 0.9800 .
C12B H12D 0.9800 .
C12B H12E 0.9800 .
C12B H12F 0.9800 .
C13B H13D 0.9800 .
C13B H13E 0.9800 .
C13B H13F 0.9800 .
C14B H14D 0.9800 .
C14B H14E 0.9800 .
C14B H14F 0.9800 .

loop_
_geom_torsion_atom_site_label_1
_geom_torsion_atom_site_label_2
_geom_torsion_atom_site_label_3
_geom_torsion_atom_site_label_4
_geom_torsion
_geom_torsion_site_symmetry_1
_geom_torsion_site_symmetry_4
C4B S1B C1B C2B 0.3(3) . .
C4B S1B C1B Si1B -179.9(2) . .
C14B Si1B C1B C2B 79.6(5) . .
C13B Si1B C1B C2B -41.2(4) . .
C12B Si1B C1B C2B -160.2(4) . .
C14B Si1B C1B S1B -100.1(4) . .
C13B Si1B C1B S1B 139.1(3) . .
C12B Si1B C1B S1B 20.0(3) . .
S1B C1B C2B C3B -0.6(4) . .
Si1B C1B C2B C3B 179.6(3) . .
C1B C2B C3B C4B 0.7(5) . .
C1B C2B C3B Br1B -175.5(3) . .
C2B C3B C4B C4B -176.3(4) . 2_455
Br1B C3B C4B C4B -0.3(6) . 2_455
C2B C3B C4B S1B -0.4(4) . .
Br1B C3B C4B S1B 175.6(2) . .
C1B S1B C4B C3B 0.1(3) . .
C1B S1B C4B C4B 176.5(4) . 2_455
C8A S2A C5A C6A -0.2(3) . .
C8A S2A C5A C5A 179.2(3) . 2_655
C5A C5A C6A C7A -179.9(4) 2_655 .
S2A C5A C6A C7A -0.5(4) . .
C5A C5A C6A Br2A -2.1(6) 2_655 .
S2A C5A C6A Br2A 177.23(19) . .
C5A C6A C7A C8A 1.3(5) . .
Br2A C6A C7A C8A -176.5(3) . .
C6A C7A C8A S2A -1.4(4) . .
C6A C7A C8A Si2A 176.4(3) . .
C5A S2A C8A C7A 0.9(3) . .
C5A S2A C8A Si2A -176.9(2) . .
C11A Si2A C8A C7A -75.9(4) . .
C10A Si2A C8A C7A 44.2(4) . .
C9A Si2A C8A C7A 164.4(3) . .
C11A Si2A C8A S2A 101.5(3) . .
C10A Si2A C8A S2A -138.4(3) . .
C9A Si2A C8A S2A -18.2(3) . .
